data_7050966
loop_
_publ_author_name
'Montserrat Monfort'
'Inmaculada Resino'
'Joan Ribas'
'Xavier Solans'
'Merc\'e Font-Bardia'
'Helen Stoeckli-Evans'

_publ_section_title
;
 Four new NiII antiferromagnetic complexes with azido bridges
;
_journal_issue 11
_journal_name_full 'New J. Chem.'
_journal_page_first 1601
_journal_page_last 1606
_journal_paper_doi 10.1039/b205404c
_journal_volume 26
_journal_year 2002
_chemical_formula_moiety '[Ni(N-Metn)2(mu1,3-N3)]2(ClO4)2'
_chemical_formula_sum 'C8 H24 Cl N7 Ni O4'
_chemical_formula_weight 376.50
_chemical_name_systematic
;
?
;
_space_group_IT_number 14
_symmetry_space_group_name_Hall '-P 2yn'
_symmetry_space_group_name_H-M 'P 1 21/n 1'
_atom_sites_solution_hydrogens geom
_atom_sites_solution_primary direct
_atom_sites_solution_secondary difmap
_audit_creation_method SHELXL-97
_cell_angle_alpha 90.00
_cell_angle_beta 106.406(12)
_cell_angle_gamma 90.00
_cell_formula_units_Z 4
_cell_length_a 10.401(2)
_cell_length_b 9.286(3)
_cell_length_c 17.429(2)
_cell_measurement_temperature 293(2)
_cell_volume 1614.8(6)
_computing_structure_refinement 'SHELXL-97 (Sheldrick, 1997)'
_computing_structure_solution 'SHELXS-97 (Sheldrick, 1990)'
_diffrn_ambient_temperature 293(2)
_diffrn_measured_fraction_theta_full 0.987
_diffrn_measured_fraction_theta_max 0.987
_diffrn_radiation_monochromator graphite
_diffrn_radiation_source 'fine-focus sealed tube'
_diffrn_radiation_type MoK\a
_diffrn_radiation_wavelength 0.71069
_diffrn_reflns_av_R_equivalents 0.0464
_diffrn_reflns_av_sigmaI/netI 0.0756
_diffrn_reflns_limit_h_max 14
_diffrn_reflns_limit_h_min -14
_diffrn_reflns_limit_k_max 13
_diffrn_reflns_limit_k_min 0
_diffrn_reflns_limit_l_max 24
_diffrn_reflns_limit_l_min -3
_diffrn_reflns_number 4836
_diffrn_reflns_theta_full 29.98
_diffrn_reflns_theta_max 29.98
_diffrn_reflns_theta_min 2.06
_exptl_absorpt_coefficient_mu 1.393
_exptl_crystal_density_diffrn 1.549
_exptl_crystal_density_method 'not measured'
_exptl_crystal_F_000 792
_refine_diff_density_max 0.572
_refine_diff_density_min -0.665
_refine_diff_density_rms 0.091
_refine_ls_extinction_expression Fc^*^=kFc[1+0.001xFc^2^\l^3^/sin(2\q)]^-1/4^
_refine_ls_extinction_method SHELXL
_refine_ls_goodness_of_fit_ref 0.998
_refine_ls_hydrogen_treatment mixed
_refine_ls_matrix_type full
_refine_ls_number_parameters 287
_refine_ls_number_reflns 4640
_refine_ls_number_restraints 0
_refine_ls_restrained_S_all 0.998
_refine_ls_R_factor_all 0.1227
_refine_ls_R_factor_gt 0.0538
_refine_ls_shift/su_max 0.060
_refine_ls_shift/su_mean 0.009
_refine_ls_structure_factor_coef Fsqd
_refine_ls_weighting_details 'w=1/[\s^2^(Fo^2^)+(0.0729P)^2^+0.0000P] where P=(Fo^2^+2Fc^2^)/3'
_refine_ls_weighting_scheme calc
_refine_ls_wR_factor_gt 0.1163
_refine_ls_wR_factor_ref 0.1386
_reflns_number_gt 2780
_reflns_number_total 4640
_reflns_threshold_expression >2sigma(I)
_cod_data_source_file b205404c.txt
_cod_data_source_block compound_4
_cod_depositor_comments
;
The following automatic conversions were performed:

'_refine_ls_weighting_scheme' value 'calc
w=1/[\s^2^(Fo^2^)+(0.0729P)^2^+0.0000P] where P=(Fo^2^+2Fc^2^)/3' was
changed to 'calc'. New tag '_refine_ls_weighting_details' was
created. The value of the new tag was set to
'w=1/[\s^2^(Fo^2^)+(0.0729P)^2^+0.0000P] where P=(Fo^2^+2Fc^2^)/3'.

Automatic conversion script
Id: cif_fix_values 3143 2015-03-26 13:38:13Z robertas 
;
_cod_database_code 7050966

loop_
_symmetry_equiv_pos_as_xyz
'x, y, z'
'x+1/2, -y+1/2, z+1/2'
'-x, -y, -z'
'-x-1/2, y-1/2, -z-1/2'

loop_
_atom_site_label
_atom_site_type_symbol
_atom_site_fract_x
_atom_site_fract_y
_atom_site_fract_z
_atom_site_U_iso_or_equiv
_atom_site_adp_type
_atom_site_occupancy
_atom_site_calc_flag
_atom_site_refinement_flags
_atom_site_disorder_assembly
_atom_site_disorder_group
Ni Ni 0.43124(4) 0.66244(4) 0.10703(2) 0.03137(14) Uani 1 d . . .
Cl Cl 0.43954(11) 1.16629(11) 0.26436(7) 0.0554(3) Uani 1 d . . .
N1 N 0.4321(3) 0.7053(3) -0.01297(17) 0.0393(6) Uani 1 d . . .
N2 N 0.4398(2) 0.6160(3) -0.05889(16) 0.0325(6) Uani 1 d . . .
N3 N 0.4449(3) 0.5297(3) -0.10656(17) 0.0420(7) Uani 1 d . . .
N4 N 0.3253(4) 0.8493(4) 0.1161(2) 0.0462(7) Uani 1 d . . .
N5 N 0.2395(3) 0.5572(3) 0.06090(18) 0.0413(7) Uani 1 d . . .
N6 N 0.4344(4) 0.5916(4) 0.22148(18) 0.0459(8) Uani 1 d . . .
N7 N 0.6216(3) 0.7670(3) 0.14765(17) 0.0386(7) Uani 1 d . . .
C1 C 0.2188(5) 0.8940(5) 0.0445(3) 0.0564(11) Uani 1 d . . .
C2 C 0.1084(4) 0.7840(6) 0.0223(3) 0.0577(11) Uani 1 d . . .
C3 C 0.1452(4) 0.6384(5) -0.0043(2) 0.0518(10) Uani 1 d . . .
C4 C 0.2489(5) 0.4075(5) 0.0359(4) 0.0570(11) Uani 1 d . . .
C5 C 0.5196(5) 0.6603(6) 0.2940(2) 0.0549(10) Uani 1 d . . .
C6 C 0.6570(4) 0.6902(5) 0.2888(2) 0.0517(10) Uani 1 d . . .
C7 C 0.6683(4) 0.8101(4) 0.2324(2) 0.0458(9) Uani 1 d . . .
C8 C 0.6492(5) 0.8835(5) 0.0977(3) 0.0533(10) Uani 1 d . . .
O1 O 0.4654(4) 1.1430(4) 0.1900(2) 0.0842(11) Uani 1 d . . .
O2 O 0.3875(4) 1.0423(4) 0.2901(3) 0.0978(13) Uani 1 d . . .
O3 O 0.3453(6) 1.2751(5) 0.2597(4) 0.071(2) Uani 1 d . . .
O4 O 0.5547(6) 1.2086(10) 0.3185(4) 0.106(4) Uani 1 d . . .
H4N H 0.292(4) 0.841(4) 0.157(3) 0.044(11) Uiso 1 d . . .
H4AN H 0.381(4) 0.913(5) 0.132(2) 0.046(12) Uiso 1 d . . .
H5N H 0.204(4) 0.557(4) 0.096(2) 0.041(11) Uiso 1 d . . .
H6N H 0.348(4) 0.583(4) 0.224(2) 0.048(11) Uiso 1 d . . .
H6AN H 0.449(4) 0.504(5) 0.220(3) 0.053(13) Uiso 1 d . . .
H7N H 0.670(4) 0.703(4) 0.146(2) 0.042(12) Uiso 1 d . . .
H1 H 0.175(4) 0.980(5) 0.057(3) 0.067(13) Uiso 1 d . . .
H1A H 0.261(4) 0.893(5) 0.010(3) 0.060(13) Uiso 1 d . . .
H2 H 0.067(4) 0.774(4) 0.065(3) 0.051(11) Uiso 1 d . . .
H2A H 0.038(4) 0.826(4) -0.020(3) 0.051(11) Uiso 1 d . . .
H3 H 0.191(4) 0.655(4) -0.042(3) 0.048(11) Uiso 1 d . . .
H3A H 0.060(4) 0.587(5) -0.025(2) 0.059(12) Uiso 1 d . . .
H4 H 0.297(5) 0.357(5) 0.078(3) 0.067(15) Uiso 1 d . . .
H4A H 0.165(5) 0.367(5) 0.013(3) 0.059(12) Uiso 1 d . . .
H4B H 0.287(5) 0.410(6) -0.007(3) 0.092(18) Uiso 1 d . . .
H5 H 0.488(4) 0.736(5) 0.305(2) 0.047(12) Uiso 1 d . . .
H5A H 0.517(4) 0.608(5) 0.342(3) 0.060(12) Uiso 1 d . . .
H6 H 0.697(5) 0.607(6) 0.264(3) 0.094(17) Uiso 1 d . . .
H6A H 0.716(5) 0.722(5) 0.341(3) 0.079(14) Uiso 1 d . . .
H7 H 0.618(5) 0.892(5) 0.240(3) 0.072(14) Uiso 1 d . . .
H7A H 0.762(5) 0.833(4) 0.248(3) 0.052(11) Uiso 1 d . . .
H8 H 0.601(4) 0.969(5) 0.106(2) 0.050(11) Uiso 1 d . . .
H8A H 0.738(5) 0.916(5) 0.108(3) 0.078(15) Uiso 1 d . . .
H8B H 0.616(6) 0.854(5) 0.052(4) 0.083(18) Uiso 1 d . . .

loop_
_atom_site_aniso_label
_atom_site_aniso_U_11
_atom_site_aniso_U_22
_atom_site_aniso_U_33
_atom_site_aniso_U_23
_atom_site_aniso_U_13
_atom_site_aniso_U_12
Ni 0.0326(2) 0.0354(2) 0.0260(2) -0.00070(18) 0.00805(14) -0.00159(19)
Cl 0.0639(6) 0.0465(5) 0.0685(6) -0.0077(5) 0.0396(5) -0.0070(5)
N1 0.0450(16) 0.0404(15) 0.0327(14) -0.0014(13) 0.0114(12) 0.0000(13)
N2 0.0271(13) 0.0388(14) 0.0289(13) 0.0051(12) 0.0038(10) -0.0022(11)
N3 0.0434(16) 0.0417(16) 0.0370(15) -0.0058(13) 0.0051(12) -0.0011(13)
N4 0.0458(17) 0.0480(19) 0.0458(18) -0.0028(16) 0.0146(15) 0.0031(17)
N5 0.0339(15) 0.0541(19) 0.0369(15) 0.0017(14) 0.0116(12) -0.0049(13)
N6 0.057(2) 0.048(2) 0.0339(16) 0.0004(14) 0.0140(14) -0.0040(17)
N7 0.0383(15) 0.0362(16) 0.0375(16) -0.0046(13) 0.0047(12) -0.0037(14)
C1 0.059(3) 0.056(3) 0.056(3) 0.014(2) 0.020(2) 0.019(2)
C2 0.042(2) 0.082(3) 0.049(2) 0.020(2) 0.0114(18) 0.016(2)
C3 0.0339(18) 0.077(3) 0.042(2) 0.008(2) 0.0066(15) -0.0041(19)
C4 0.040(2) 0.055(3) 0.074(3) -0.011(2) 0.013(2) -0.012(2)
C5 0.078(3) 0.057(3) 0.0303(17) -0.004(2) 0.0170(18) 0.000(2)
C6 0.056(2) 0.053(2) 0.0355(18) -0.0041(17) -0.0051(17) 0.0032(19)
C7 0.047(2) 0.044(2) 0.0403(19) -0.0118(16) 0.0017(16) -0.0029(17)
C8 0.054(3) 0.057(3) 0.049(2) 0.001(2) 0.014(2) -0.019(2)
O1 0.128(3) 0.068(2) 0.080(2) -0.0049(17) 0.068(2) -0.002(2)
O2 0.142(4) 0.060(2) 0.124(3) 0.013(2) 0.091(3) 0.001(2)
O3 0.115(6) 0.073(3) 0.080(5) 0.039(3) 0.044(5) 0.062(3)
O4 0.115(4) 0.084(11) 0.129(5) -0.050(6) 0.052(4) -0.041(6)

loop_
_atom_type_symbol
_atom_type_description
_atom_type_scat_dispersion_real
_atom_type_scat_dispersion_imag
_atom_type_scat_source
C C 0.0033 0.0016 'International Tables Vol C Tables 4.2.6.8 and 6.1.1.4'
H H 0.0000 0.0000 'International Tables Vol C Tables 4.2.6.8 and 6.1.1.4'
N N 0.0061 0.0033 'International Tables Vol C Tables 4.2.6.8 and 6.1.1.4'
O O 0.0106 0.0060 'International Tables Vol C Tables 4.2.6.8 and 6.1.1.4'
Cl Cl 0.1484 0.1585 'International Tables Vol C Tables 4.2.6.8 and 6.1.1.4'
Ni Ni 0.3393 1.1124 'International Tables Vol C Tables 4.2.6.8 and 6.1.1.4'

loop_
_geom_angle_atom_site_label_1
_geom_angle_atom_site_label_2
_geom_angle_atom_site_label_3
_geom_angle
_geom_angle_site_symmetry_1
_geom_angle_site_symmetry_3
_geom_angle_publ_flag
N4 Ni N6 93.17(15) . . ?
N4 Ni N1 93.92(13) . . ?
N6 Ni N1 172.34(13) . . ?
N4 Ni N7 93.25(14) . . ?
N6 Ni N7 93.63(13) . . ?
N1 Ni N7 88.85(11) . . ?
N4 Ni N5 87.29(14) . . ?
N6 Ni N5 88.68(13) . . ?
N1 Ni N5 88.78(12) . . ?
N7 Ni N5 177.60(12) . . ?
N4 Ni N3 175.34(12) . 3_665 ?
N6 Ni N3 84.08(14) . 3_665 ?
N1 Ni N3 89.03(11) . 3_665 ?
N7 Ni N3 83.19(12) . 3_665 ?
N5 Ni N3 96.39(12) . 3_665 ?
O4 Cl O3 107.4(5) . . ?
O4 Cl O2 111.1(4) . . ?
O3 Cl O2 106.6(3) . . ?
O4 Cl O1 108.9(3) . . ?
O3 Cl O1 111.7(3) . . ?
O2 Cl O1 111.1(2) . . ?
N2 N1 Ni 124.0(2) . . ?
N3 N2 N1 177.9(3) . . ?
N2 N3 Ni 134.7(2) . 3_665 ?
C1 N4 Ni 117.1(3) . . ?
C1 N4 H4N 110(3) . . ?
Ni N4 H4N 109(2) . . ?
C1 N4 H4AN 112(3) . . ?
Ni N4 H4AN 106(3) . . ?
H4N N4 H4AN 101(4) . . ?
C4 N5 C3 109.8(4) . . ?
C4 N5 Ni 114.0(3) . . ?
C3 N5 Ni 113.3(2) . . ?
C4 N5 H5N 108(3) . . ?
C3 N5 H5N 104(3) . . ?
Ni N5 H5N 107(3) . . ?
C5 N6 Ni 121.8(3) . . ?
C5 N6 H6N 111(2) . . ?
Ni N6 H6N 109(2) . . ?
C5 N6 H6AN 113(3) . . ?
Ni N6 H6AN 103(3) . . ?
H6N N6 H6AN 96(4) . . ?
C8 N7 C7 109.3(3) . . ?
C8 N7 Ni 117.1(3) . . ?
C7 N7 Ni 117.8(2) . . ?
C8 N7 H7N 107(3) . . ?
C7 N7 H7N 103(3) . . ?
Ni N7 H7N 100(3) . . ?
N4 C1 C2 111.2(4) . . ?
N4 C1 H1 109(3) . . ?
C2 C1 H1 104(3) . . ?
N4 C1 H1A 100(3) . . ?
C2 C1 H1A 109(3) . . ?
H1 C1 H1A 123(4) . . ?
C1 C2 C3 116.5(4) . . ?
C1 C2 H2 110(3) . . ?
C3 C2 H2 111(3) . . ?
C1 C2 H2A 106(2) . . ?
C3 C2 H2A 109(2) . . ?
H2 C2 H2A 103(3) . . ?
N5 C3 C2 112.9(3) . . ?
N5 C3 H3 105(2) . . ?
C2 C3 H3 107(2) . . ?
N5 C3 H3A 112(2) . . ?
C2 C3 H3A 105(3) . . ?
H3 C3 H3A 114(3) . . ?
N5 C4 H4 109(3) . . ?
N5 C4 H4A 112(3) . . ?
H4 C4 H4A 112(4) . . ?
N5 C4 H4B 107(4) . . ?
H4 C4 H4B 114(5) . . ?
H4A C4 H4B 103(4) . . ?
N6 C5 C6 112.7(3) . . ?
N6 C5 H5 113(3) . . ?
C6 C5 H5 108(3) . . ?
N6 C5 H5A 112(3) . . ?
C6 C5 H5A 114(2) . . ?
H5 C5 H5A 96(4) . . ?
C5 C6 C7 115.5(4) . . ?
C5 C6 H6 114(3) . . ?
C7 C6 H6 100(3) . . ?
C5 C6 H6A 110(3) . . ?
C7 C6 H6A 104(3) . . ?
H6 C6 H6A 113(4) . . ?
N7 C7 C6 112.8(3) . . ?
N7 C7 H7 108(3) . . ?
C6 C7 H7 110(3) . . ?
N7 C7 H7A 111(3) . . ?
C6 C7 H7A 104(3) . . ?
H7 C7 H7A 110(4) . . ?
N7 C8 H8 109(2) . . ?
N7 C8 H8A 118(3) . . ?
H8 C8 H8A 103(4) . . ?
N7 C8 H8B 103(4) . . ?
H8 C8 H8B 109(4) . . ?
H8A C8 H8B 114(5) . . ?

loop_
_geom_bond_atom_site_label_1
_geom_bond_atom_site_label_2
_geom_bond_distance
_geom_bond_site_symmetry_2
_geom_bond_publ_flag
Ni N4 2.085(3) . ?
Ni N6 2.092(3) . ?
Ni N1 2.131(3) . ?
Ni N7 2.139(3) . ?
Ni N5 2.162(3) . ?
Ni N3 2.202(3) 3_665 ?
Cl O4 1.357(5) . ?
Cl O3 1.394(4) . ?
Cl O2 1.399(3) . ?
Cl O1 1.412(3) . ?
N1 N2 1.171(4) . ?
N2 N3 1.166(4) . ?
N3 Ni 2.202(3) 3_665 ?
N4 C1 1.476(5) . ?
N4 H4N 0.88(5) . ?
N4 H4AN 0.82(4) . ?
N5 C4 1.467(6) . ?
N5 C3 1.481(5) . ?
N5 H5N 0.80(4) . ?
N6 C5 1.468(5) . ?
N6 H6N 0.91(4) . ?
N6 H6AN 0.83(5) . ?
N7 C8 1.467(5) . ?
N7 C7 1.473(4) . ?
N7 H7N 0.79(4) . ?
C1 C2 1.503(7) . ?
C1 H1 0.98(5) . ?
C1 H1A 0.84(5) . ?
C2 C3 1.513(7) . ?
C2 H2 0.96(4) . ?
C2 H2A 0.96(4) . ?
C3 H3 0.92(4) . ?
C3 H3A 0.98(4) . ?
C4 H4 0.90(5) . ?
C4 H4A 0.93(5) . ?
C4 H4B 0.94(6) . ?
C5 C6 1.484(6) . ?
C5 H5 0.83(4) . ?
C5 H5A 0.98(5) . ?
C6 C7 1.512(6) . ?
C6 H6 1.03(6) . ?
C6 H6A 0.99(5) . ?
C7 H7 0.95(5) . ?
C7 H7A 0.96(5) . ?
C8 H8 0.97(4) . ?
C8 H8A 0.94(5) . ?
C8 H8B 0.82(6) . ?
